data_1509912
loop_
_publ_author_name
'Nilges, T.'
'Dreher, C.'
'Hezinger, A.'

_publ_section_title
;
 Structures, phase transitions and electrical properties of Ag5 Te(2-y)
 Se(y) Cl (y = 0-0.7)
;
_journal_name_full 'Solid State Sciences'
_journal_page_first 79
_journal_page_last 88
_journal_paper_doi 10.1016/j.solidstatesciences.2004.10.012
_journal_volume 7
_journal_year 2005
_chemical_formula_sum 'Ag5 Cl Se0.3 Te1.7'
_chemical_name_systematic 'Ag5 Te1.7 Se0.3 Cl'
_space_group_IT_number 140
_symmetry_space_group_name_Hall '-I 4 2c'
_symmetry_space_group_name_H-M 'I 4/m c m'
_cell_angle_alpha 90
_cell_angle_beta 90
_cell_angle_gamma 90
_cell_formula_units_Z 4
_cell_length_a 9.708
_cell_length_b 9.708
_cell_length_c 7.771
_cell_volume 732.380
_citation_journal_id_ASTM SSSCFJ
_cod_data_source_file silver3-x_198.cif
_cod_data_source_block Ag5Cl1Se0.3Te1.7
_cod_original_cell_volume 732.3799
_cod_original_formula_sum 'Ag5 Cl1 Se0.3 Te1.7'
_cod_database_code 1509912

loop_
_symmetry_equiv_pos_as_xyz
x,y,z
-y,x,z
-x,-y,z
y,-x,z
x,-y,-z+1/2
y,x,-z+1/2
-x,y,-z+1/2
-y,-x,-z+1/2
-x,-y,-z
y,-x,-z
x,y,-z
-y,x,-z
-x,y,z-1/2
-y,-x,z-1/2
x,-y,z-1/2
y,x,z-1/2
x+1/2,y+1/2,z+1/2
-y+1/2,x+1/2,z+1/2
-x+1/2,-y+1/2,z+1/2
y+1/2,-x+1/2,z+1/2
x+1/2,-y+1/2,-z+1
y+1/2,x+1/2,-z+1
-x+1/2,y+1/2,-z+1
-y+1/2,-x+1/2,-z+1
-x+1/2,-y+1/2,-z+1/2
y+1/2,-x+1/2,-z+1/2
x+1/2,y+1/2,-z+1/2
-y+1/2,x+1/2,-z+1/2
-x+1/2,y+1/2,z
-y+1/2,-x+1/2,z
x+1/2,-y+1/2,z
y+1/2,x+1/2,z

loop_
_atom_site_label
_atom_site_type_symbol
_atom_site_fract_x
_atom_site_fract_y
_atom_site_fract_z
_atom_site_occupancy
_atom_site_U_iso_or_equiv
Ag2 Ag+1 -0.0662 0.2607 0.3253 0.275 0.0
Cl1 Cl-1 0 0 0.25 1 0.0
Se1 Se-2 0.1613 0.3387 0.5 0.15 0.0
Te1 Te-2 0.1613 0.3387 0.5 0.85 0.0
Ag3 Ag+1 -0.0897 0.5897 0.1783 0.302 0.0
Ag1 Ag+1 0.2839 0.5795 0.5 0.398 0.0
